data_4061373
_journal_name_full Organometallics
_journal_paper_doi 10.1021/om0342659
_journal_year 2004
_chemical_formula_sum 'C37 H56 Cl2 Fe2 O12 P2 Pd2 Pt3'
_chemical_formula_weight 1735.43
_space_group_IT_number 2
_symmetry_cell_setting triclinic
_symmetry_space_group_name_Hall '-P 1'
_symmetry_space_group_name_H-M 'P -1'
_cell_angle_alpha 103.478(2)
_cell_angle_beta 98.332(2)
_cell_angle_gamma 99.854(2)
_cell_formula_units_Z 2
_cell_length_a 13.0758(11)
_cell_length_b 13.1261(11)
_cell_length_c 17.1019(14)
_cell_measurement_temperature 296(2)
_cell_volume 2759.5(4)
_diffrn_ambient_temperature 296(2)
_exptl_crystal_density_diffrn 2.089
_cod_depositor_comments
;
The following automatic conversions were performed:
'_symmetry_cell_setting' value 'Triclinic' changed to 'triclinic'
according to '/home/saulius/struct/CIF-dictionaries/cif_core.dic'
dictionary named 'cif_core.dic' version 2.4.1 from 2010-06-29.

Automatic conversion script
Id: cif_fix_enum 1527 2010-12-29 10:47:43Z saulius 
;
_cod_database_code 4061373

loop_
_symmetry_equiv_pos_as_xyz
'x, y, z'
'-x, -y, -z'

loop_
_atom_site_label
_atom_site_type_symbol
_atom_site_fract_x
_atom_site_fract_y
_atom_site_fract_z
_atom_site_U_iso_or_equiv
_atom_site_adp_type
_atom_site_occupancy
_atom_site_symmetry_multiplicity
_atom_site_calc_flag
_atom_site_refinement_flags
_atom_site_disorder_assembly
_atom_site_disorder_group
Pt1 Pt 0.14400(2) 0.74551(2) 0.313024(15) 0.05007(7) Uani 1 1 d . . .
Pt2 Pt 0.220109(18) 0.609739(18) 0.207225(13) 0.04367(7) Uani 1 1 d . . .
Pt3 Pt 0.277631(19) 0.636238(19) 0.368537(14) 0.04761(7) Uani 1 1 d . . .
Pd1 Pd 0.42529(4) 0.61129(4) 0.27105(3) 0.04935(11) Uani 1 1 d . . .
Pd2 Pd 0.26329(4) 0.43928(4) 0.26210(3) 0.04824(11) Uani 1 1 d . . .
Fe1 Fe 0.08756(8) 0.70959(8) 0.15537(6) 0.0527(2) Uani 1 1 d . . .
Fe2 Fe 0.19832(10) 0.76056(10) 0.46807(6) 0.0707(3) Uani 1 1 d . . .
P1 P 0.60156(14) 0.68035(16) 0.26514(11) 0.0590(4) Uani 1 1 d . . .
P2 P 0.20159(15) 0.25474(13) 0.24402(11) 0.0558(4) Uani 1 1 d . . .
O10 O 0.0112(5) 0.9117(5) 0.3457(5) 0.096(2) Uani 1 1 d . . .
O11 O 0.2874(5) 0.8655(5) 0.1837(4) 0.0863(17) Uani 1 1 d . . .
O12 O 0.0544(7) 0.6121(6) -0.0208(4) 0.111(2) Uani 1 1 d . . .
O13 O -0.0537(5) 0.8581(5) 0.1430(5) 0.094(2) Uani 1 1 d . . .
O14 O -0.0530(4) 0.5372(5) 0.1962(4) 0.0821(16) Uani 1 1 d . . .
O20 O 0.2463(7) 0.4920(7) 0.0429(4) 0.115(3) Uani 1 1 d . . .
O21 O 0.3660(7) 0.9193(6) 0.4368(5) 0.122(3) Uani 1 1 d . . .
O22 O 0.3019(12) 0.7389(12) 0.6233(5) 0.227(7) Uani 1 1 d . . .
O23 O 0.0743(8) 0.9095(8) 0.5388(5) 0.148(4) Uani 1 1 d . . .
O24 O 0.0273(7) 0.5660(8) 0.4208(6) 0.125(3) Uani 1 1 d . . .
O30 O 0.4157(6) 0.5709(6) 0.4944(4) 0.110(2) Uani 1 1 d . . .
O40 O 0.4637(6) 0.3991(5) 0.2328(6) 0.134(3) Uani 1 1 d . . .
C10 C 0.0601(6) 0.8474(6) 0.3329(5) 0.0628(18) Uani 1 1 d . . .
C11 C 0.2114(6) 0.8043(6) 0.1760(5) 0.0660(18) Uani 1 1 d . . .
C12 C 0.0676(7) 0.6504(7) 0.0474(5) 0.075(2) Uani 1 1 d . . .
C13 C 0.0007(6) 0.7994(6) 0.1480(5) 0.069(2) Uani 1 1 d . . .
C14 C 0.0026(6) 0.6044(6) 0.1848(5) 0.0641(17) Uani 1 1 d . . .
C20 C 0.2371(7) 0.5366(6) 0.1047(4) 0.0675(19) Uani 1 1 d . . .
C21 C 0.3000(10) 0.8568(9) 0.4442(5) 0.092(3) Uani 1 1 d . . .
C22 C 0.2663(12) 0.7501(12) 0.5638(6) 0.136(5) Uani 1 1 d . . .
C23 C 0.1230(9) 0.8521(9) 0.5120(5) 0.097(3) Uani 1 1 d . . .
C24 C 0.0937(9) 0.6402(9) 0.4367(6) 0.089(3) Uani 1 1 d . . .
C30 C 0.3628(7) 0.5949(7) 0.4466(5) 0.071(2) Uani 1 1 d . . .
C40 C 0.4077(6) 0.4592(6) 0.2495(6) 0.079(2) Uani 1 1 d . . .
C51 C 0.6131(7) 0.8271(7) 0.3163(7) 0.097(3) Uani 1 1 d . . .
C52 C 0.7015(9) 0.9076(8) 0.2993(9) 0.132(5) Uani 1 1 d . . .
H52A H 0.6924 0.9006 0.2414 0.198 Uiso 1 1 calc R . .
H52B H 0.7689 0.8934 0.3186 0.198 Uiso 1 1 calc R . .
H52C H 0.6984 0.9792 0.3272 0.198 Uiso 1 1 calc R . .
C53 C 0.6252(10) 0.8391(9) 0.4107(7) 0.131(5) Uani 1 1 d . . .
H53A H 0.6258 0.9119 0.4384 0.197 Uiso 1 1 calc R . .
H53B H 0.6902 0.8209 0.4307 0.197 Uiso 1 1 calc R . .
H53C H 0.5668 0.7920 0.4209 0.197 Uiso 1 1 calc R . .
C54 C 0.5089(8) 0.8559(9) 0.2901(9) 0.121(4) Uani 1 1 d . . .
H54A H 0.5088 0.9266 0.3218 0.181 Uiso 1 1 calc R . .
H54B H 0.4523 0.8053 0.2988 0.181 Uiso 1 1 calc R . .
H54C H 0.4994 0.8541 0.2330 0.181 Uiso 1 1 calc R . .
C55 C 0.6192(7) 0.6628(9) 0.1559(5) 0.089(3) Uani 1 1 d . . .
C56 C 0.5716(10) 0.5452(11) 0.1087(6) 0.134(5) Uani 1 1 d . . .
H56A H 0.5698 0.5371 0.0512 0.201 Uiso 1 1 calc R . .
H56B H 0.5010 0.5253 0.1177 0.201 Uiso 1 1 calc R . .
H56C H 0.6143 0.4999 0.1276 0.201 Uiso 1 1 calc R . .
C57 C 0.7346(9) 0.6945(12) 0.1444(7) 0.134(5) Uani 1 1 d . . .
H57A H 0.7771 0.6524 0.1679 0.202 Uiso 1 1 calc R . .
H57B H 0.7622 0.7692 0.1711 0.202 Uiso 1 1 calc R . .
H57C H 0.7359 0.6817 0.0870 0.202 Uiso 1 1 calc R . .
C58 C 0.5516(10) 0.7258(13) 0.1144(7) 0.135(5) Uani 1 1 d . . .
H58A H 0.5758 0.8010 0.1408 0.202 Uiso 1 1 calc R . .
H58B H 0.4791 0.7036 0.1185 0.202 Uiso 1 1 calc R . .
H58C H 0.5571 0.7126 0.0577 0.202 Uiso 1 1 calc R . .
C59 C 0.7063(7) 0.6261(9) 0.3225(6) 0.089(3) Uani 1 1 d . . .
C60 C 0.6691(9) 0.6032(11) 0.3986(6) 0.111(4) Uani 1 1 d . . .
H60A H 0.7191 0.5713 0.4261 0.167 Uiso 1 1 calc R . .
H60B H 0.6012 0.5549 0.3826 0.167 Uiso 1 1 calc R . .
H60C H 0.6637 0.6691 0.4349 0.167 Uiso 1 1 calc R . .
C61 C 0.7183(8) 0.5181(9) 0.2710(8) 0.120(4) Uani 1 1 d . . .
H61A H 0.7439 0.5278 0.2228 0.179 Uiso 1 1 calc R . .
H61B H 0.6509 0.4688 0.2553 0.179 Uiso 1 1 calc R . .
H61C H 0.7677 0.4898 0.3027 0.179 Uiso 1 1 calc R . .
C62 C 0.8158(7) 0.7030(10) 0.3473(8) 0.122(4) Uani 1 1 d . . .
H62A H 0.8675 0.6675 0.3686 0.183 Uiso 1 1 calc R . .
H62B H 0.8133 0.7657 0.3885 0.183 Uiso 1 1 calc R . .
H62C H 0.8349 0.7235 0.3001 0.183 Uiso 1 1 calc R . .
C71 C 0.0780(7) 0.2612(7) 0.2913(6) 0.080(2) Uani 1 1 d . . .
C72 C -0.0090(9) 0.1575(8) 0.2672(8) 0.117(4) Uani 1 1 d . . .
H72A H -0.0678 0.1707 0.2928 0.175 Uiso 1 1 calc R . .
H72B H 0.0190 0.1019 0.2851 0.175 Uiso 1 1 calc R . .
H72C H -0.0320 0.1354 0.2088 0.175 Uiso 1 1 calc R . .
C73 C 0.1094(10) 0.2983(9) 0.3836(6) 0.110(4) Uani 1 1 d . . .
H73A H 0.1536 0.3690 0.3994 0.165 Uiso 1 1 calc R . .
H73B H 0.1476 0.2499 0.4030 0.165 Uiso 1 1 calc R . .
H73C H 0.0471 0.2997 0.4070 0.165 Uiso 1 1 calc R . .
C74 C 0.0294(8) 0.3497(8) 0.2652(7) 0.100(3) Uani 1 1 d . . .
H74A H -0.0324 0.3564 0.2886 0.150 Uiso 1 1 calc R . .
H74B H 0.0100 0.3314 0.2065 0.150 Uiso 1 1 calc R . .
H74C H 0.0802 0.4165 0.2842 0.150 Uiso 1 1 calc R . .
C75 C 0.1644(8) 0.1794(6) 0.1305(5) 0.081(2) Uani 1 1 d . . .
C76 C 0.1284(10) 0.0576(7) 0.1136(6) 0.110(4) Uani 1 1 d . . .
H76A H 0.0686 0.0416 0.1386 0.165 Uiso 1 1 calc R . .
H76B H 0.1852 0.0289 0.1361 0.165 Uiso 1 1 calc R . .
H76C H 0.1090 0.0260 0.0555 0.165 Uiso 1 1 calc R . .
C77 C 0.2583(10) 0.2100(8) 0.0906(5) 0.102(3) Uani 1 1 d . . .
H77A H 0.3172 0.1838 0.1126 0.153 Uiso 1 1 calc R . .
H77B H 0.2774 0.2866 0.1016 0.153 Uiso 1 1 calc R . .
H77C H 0.2390 0.1788 0.0324 0.153 Uiso 1 1 calc R . .
C78 C 0.0739(10) 0.2199(9) 0.0902(6) 0.115(4) Uani 1 1 d . . .
H78A H 0.0645 0.1944 0.0318 0.173 Uiso 1 1 calc R . .
H78B H 0.0899 0.2969 0.1059 0.173 Uiso 1 1 calc R . .
H78C H 0.0101 0.1940 0.1076 0.173 Uiso 1 1 calc R . .
C79 C 0.2896(7) 0.1846(6) 0.3012(5) 0.072(2) Uani 1 1 d . . .
C80 C 0.3538(9) 0.2670(9) 0.3807(6) 0.107(4) Uani 1 1 d . . .
H80A H 0.4082 0.2371 0.4052 0.160 Uiso 1 1 calc R . .
H80B H 0.3075 0.2838 0.4183 0.160 Uiso 1 1 calc R . .
H80C H 0.3854 0.3311 0.3678 0.160 Uiso 1 1 calc R . .
C81 C 0.2300(9) 0.0836(8) 0.3205(7) 0.104(3) Uani 1 1 d . . .
H81A H 0.1899 0.0341 0.2705 0.157 Uiso 1 1 calc R . .
H81B H 0.1830 0.1039 0.3567 0.157 Uiso 1 1 calc R . .
H81C H 0.2801 0.0501 0.3463 0.157 Uiso 1 1 calc R . .
C82 C 0.3739(8) 0.1499(8) 0.2515(7) 0.098(3) Uani 1 1 d . . .
H82A H 0.4251 0.1257 0.2849 0.147 Uiso 1 1 calc R . .
H82B H 0.4087 0.2097 0.2350 0.147 Uiso 1 1 calc R . .
H82C H 0.3401 0.0927 0.2037 0.147 Uiso 1 1 calc R . .
C1 C 0.663(2) 0.183(2) 0.1484(12) 0.283(13) Uiso 1 1 d D . .
H1A H 0.7220 0.1949 0.1935 0.339 Uiso 1 1 calc R . .
H1B H 0.6167 0.2315 0.1633 0.339 Uiso 1 1 calc R . .
Cl1 Cl 0.596(3) 0.048(2) 0.112(2) 1.23(4) Uiso 1 1 d D . .
Cl2 Cl 0.7055(18) 0.1903(17) 0.0549(14) 0.684(15) Uiso 1 1 d D . .

loop_
_atom_site_aniso_label
_atom_site_aniso_U_11
_atom_site_aniso_U_22
_atom_site_aniso_U_33
_atom_site_aniso_U_23
_atom_site_aniso_U_13
_atom_site_aniso_U_12
Pt1 0.05799(15) 0.04595(14) 0.04944(13) 0.00807(10) 0.01589(11) 0.02123(11)
Pt2 0.05075(13) 0.03915(12) 0.04266(12) 0.00816(9) 0.01312(9) 0.01391(9)
Pt3 0.05561(14) 0.04672(13) 0.04259(12) 0.00923(10) 0.01244(10) 0.01754(10)
Pd1 0.0435(2) 0.0398(2) 0.0639(3) 0.0079(2) 0.0173(2) 0.00865(18)
Pd2 0.0480(2) 0.0343(2) 0.0641(3) 0.0122(2) 0.0158(2) 0.01023(18)
Fe1 0.0578(5) 0.0491(5) 0.0527(5) 0.0149(4) 0.0072(4) 0.0164(4)
Fe2 0.0945(8) 0.0787(7) 0.0455(5) 0.0068(5) 0.0241(5) 0.0403(6)
P1 0.0458(9) 0.0641(11) 0.0588(10) 0.0060(8) 0.0109(7) 0.0031(8)
P2 0.0685(11) 0.0389(8) 0.0589(10) 0.0162(7) 0.0067(8) 0.0088(7)
O10 0.094(4) 0.074(4) 0.140(6) 0.030(4) 0.054(4) 0.045(3)
O11 0.081(4) 0.062(3) 0.117(5) 0.033(3) 0.012(3) 0.009(3)
O12 0.163(7) 0.105(5) 0.058(4) 0.017(3) 0.000(4) 0.033(5)
O13 0.072(4) 0.073(4) 0.151(6) 0.050(4) 0.013(4) 0.029(3)
O14 0.064(3) 0.074(4) 0.114(5) 0.027(3) 0.027(3) 0.017(3)
O20 0.161(7) 0.125(6) 0.066(4) 0.002(4) 0.041(4) 0.067(5)
O21 0.129(7) 0.077(5) 0.130(6) -0.017(4) 0.038(5) -0.004(4)
O22 0.333(17) 0.313(17) 0.057(5) 0.027(7) 0.004(7) 0.189(15)
O23 0.190(9) 0.160(8) 0.118(6) 0.005(6) 0.076(6) 0.105(7)
O24 0.117(6) 0.114(7) 0.163(8) 0.045(6) 0.066(6) 0.030(5)
O30 0.124(6) 0.128(6) 0.091(4) 0.048(4) -0.006(4) 0.054(5)
O40 0.088(5) 0.063(4) 0.259(11) 0.020(5) 0.083(6) 0.024(3)
C10 0.066(4) 0.053(4) 0.080(5) 0.019(3) 0.030(4) 0.025(3)
C11 0.070(5) 0.056(4) 0.073(5) 0.021(4) 0.008(4) 0.017(4)
C12 0.092(6) 0.071(5) 0.062(5) 0.021(4) 0.002(4) 0.026(4)
C13 0.067(4) 0.053(4) 0.085(5) 0.024(4) 0.002(4) 0.009(3)
C14 0.066(4) 0.056(4) 0.075(5) 0.020(4) 0.017(4) 0.021(4)
C20 0.084(5) 0.066(5) 0.053(4) 0.005(3) 0.019(4) 0.029(4)
C21 0.115(8) 0.083(7) 0.068(5) -0.011(5) 0.021(5) 0.036(6)
C22 0.192(13) 0.183(13) 0.044(5) 0.004(6) 0.014(6) 0.112(11)
C23 0.119(8) 0.115(8) 0.063(5) 0.004(5) 0.033(5) 0.056(7)
C24 0.100(7) 0.093(7) 0.090(6) 0.025(6) 0.040(6) 0.042(6)
C30 0.079(5) 0.085(6) 0.058(4) 0.025(4) 0.009(4) 0.031(4)
C40 0.057(4) 0.053(4) 0.128(7) 0.015(5) 0.032(5) 0.015(3)
C51 0.069(5) 0.063(5) 0.140(9) 0.002(5) 0.017(6) -0.001(4)
C52 0.098(8) 0.071(7) 0.204(14) 0.018(8) 0.029(8) -0.016(6)
C53 0.136(10) 0.099(8) 0.113(9) -0.045(7) 0.025(7) 0.003(7)
C54 0.082(7) 0.075(7) 0.207(14) 0.037(8) 0.029(8) 0.024(5)
C55 0.077(6) 0.121(8) 0.062(5) 0.018(5) 0.026(4) 0.002(5)
C56 0.117(9) 0.175(13) 0.071(6) -0.030(7) 0.028(6) 0.006(8)
C57 0.093(8) 0.201(15) 0.098(8) 0.031(8) 0.046(6) -0.012(8)
C58 0.112(9) 0.202(15) 0.099(8) 0.070(9) 0.019(7) 0.018(9)
C59 0.055(5) 0.108(8) 0.099(7) 0.019(6) 0.006(4) 0.018(5)
C60 0.113(8) 0.148(11) 0.085(7) 0.051(7) 0.007(6) 0.040(7)
C61 0.075(6) 0.107(9) 0.181(12) 0.026(8) 0.038(7) 0.036(6)
C62 0.050(5) 0.138(10) 0.162(11) 0.035(9) -0.009(6) 0.008(6)
C71 0.079(5) 0.057(5) 0.113(7) 0.034(5) 0.030(5) 0.010(4)
C72 0.100(7) 0.074(6) 0.186(12) 0.048(7) 0.051(8) 0.006(5)
C73 0.152(10) 0.099(8) 0.096(7) 0.030(6) 0.062(7) 0.036(7)
C74 0.077(6) 0.076(6) 0.159(10) 0.045(6) 0.032(6) 0.022(5)
C75 0.114(7) 0.051(4) 0.062(5) 0.009(4) -0.007(4) 0.006(4)
C76 0.158(10) 0.051(5) 0.089(7) -0.005(4) -0.004(6) -0.005(6)
C77 0.163(10) 0.081(6) 0.065(5) 0.020(5) 0.035(6) 0.024(6)
C78 0.143(10) 0.109(8) 0.079(6) 0.030(6) -0.026(6) 0.020(7)
C79 0.100(6) 0.054(4) 0.065(4) 0.020(4) 0.002(4) 0.024(4)
C80 0.137(9) 0.100(8) 0.080(6) 0.025(5) -0.016(6) 0.041(7)
C81 0.140(9) 0.078(6) 0.122(8) 0.061(6) 0.032(7) 0.042(6)
C82 0.106(7) 0.074(6) 0.121(8) 0.035(6) 0.009(6) 0.038(5)

loop_
_geom_bond_atom_site_label_1
_geom_bond_atom_site_label_2
_geom_bond_distance
_geom_bond_site_symmetry_2
_geom_bond_publ_flag
Pt1 C10 1.872(7) . ?
Pt1 Fe2 2.5954(11) . ?
Pt1 Fe1 2.5978(9) . ?
Pt1 Pt3 2.6502(4) . ?
Pt1 Pt2 2.6582(3) . ?
Pt2 C20 1.856(7) . ?
Pt2 Fe1 2.5263(9) . ?
Pt2 Pt3 2.6757(4) . ?
Pt2 Pd2 2.7319(5) . ?
Pt2 Pd1 2.7409(6) . ?
Pt3 C30 1.852(7) . ?
Pt3 Fe2 2.5362(10) . ?
Pt3 Pd1 2.7404(5) . ?
Pt3 Pd2 2.7521(5) . ?
Pd1 C40 1.910(8) . ?
Pd1 P1 2.3536(18) . ?
Pd1 Pd2 2.7778(7) . ?
Pd2 C40 1.912(8) . ?
Pd2 P2 2.3502(17) . ?
Fe1 C13 1.784(8) . ?
Fe1 C12 1.789(9) . ?
Fe1 C11 1.798(8) . ?
Fe1 C14 1.831(8) . ?
Fe2 C23 1.782(9) . ?
Fe2 C22 1.793(10) . ?
Fe2 C24 1.819(13) . ?
Fe2 C21 1.831(13) . ?
P1 C55 1.880(8) . ?
P1 C51 1.891(10) . ?
P1 C59 1.901(9) . ?
P2 C79 1.893(7) . ?
P2 C75 1.910(8) . ?
P2 C71 1.915(9) . ?
O10 C10 1.144(8) . ?
O11 C11 1.136(9) . ?
O12 C12 1.133(9) . ?
O13 C13 1.143(9) . ?
O14 C14 1.117(9) . ?
O20 C20 1.116(8) . ?
O21 C21 1.128(13) . ?
O22 C22 1.109(12) . ?
O23 C23 1.128(11) . ?
O24 C24 1.137(13) . ?
O30 C30 1.131(9) . ?
O40 C40 1.181(9) . ?
C51 C54 1.509(14) . ?
C51 C52 1.536(14) . ?
C51 C53 1.567(16) . ?
C55 C58 1.521(16) . ?
C55 C56 1.538(15) . ?
C55 C57 1.549(13) . ?
C59 C60 1.529(14) . ?
C59 C61 1.531(14) . ?
C59 C62 1.543(14) . ?
C71 C73 1.512(14) . ?
C71 C74 1.537(12) . ?
C71 C72 1.545(12) . ?
C75 C78 1.519(13) . ?
C75 C77 1.528(14) . ?
C75 C76 1.533(11) . ?
C79 C80 1.547(12) . ?
C79 C81 1.549(13) . ?
C79 C82 1.552(13) . ?
C1 Cl1 1.764(10) . ?
C1 Cl2 1.781(10) . ?
